data_1536738
loop_
_publ_author_name
'Xiao, D.'
'An, H.'
'Wang, E.'
'Xu, L.'

_publ_section_title
;
 Synthesis and structure of a novel three-dimensional metal selenite
 containing multidirectional intersecting double helical chains: [Fe2 (H2
 O)4 (Se O3)2]
;
_journal_name_full 'Journal of Molecular Structure'
_journal_page_first 249
_journal_page_last 253
_journal_volume 740
_journal_year 2005
_chemical_formula_sum 'Fe2 H8 O10 Se2'
_chemical_name_systematic '(Fe2 (H2 O)4 (Se O3)2)'
_space_group_IT_number 14
_symmetry_space_group_name_Hall '-P 2yn'
_symmetry_space_group_name_H-M 'P 1 21/n 1'
_cell_angle_alpha 90
_cell_angle_beta 98.82
_cell_angle_gamma 90
_cell_formula_units_Z 2
_cell_length_a 6.5283
_cell_length_b 8.8754
_cell_length_c 7.6798
_cell_volume 439.716
_citation_journal_id_ASTM JMOSB4
_cod_data_source_file Xiao_JMOSB4_2005_1707.cif
_cod_data_source_block H8Fe2O10Se2
_cod_original_cell_volume 439.7155
_cod_original_sg_symbol_Hall '-P 2ybc (x-z,y,z)'
_cod_original_formula_sum 'H8 Fe2 O10 Se2'
_cod_database_code 1536738

loop_
_symmetry_equiv_pos_as_xyz
x,y,z
-x+1/2,y+1/2,-z+1/2
-x,-y,-z
x-1/2,-y-1/2,z-1/2

loop_
_atom_site_label
_atom_site_type_symbol
_atom_site_fract_x
_atom_site_fract_y
_atom_site_fract_z
_atom_site_occupancy
_atom_site_U_iso_or_equiv
Se1 Se+4 0.10348 0.15334 0.33737 1 0.0
Fe1 Fe+2 0.34891 -0.13786 0.51761 1 0.0
O5 O-2 0.3847 -0.0631 0.7949 1 0.0
O2 O-2 -0.0393 0.2012 0.4965 1 0.0
O1 O-2 0.3282 0.093 0.4664 1 0.0
O3 O-2 0.1766 0.3261 0.2657 1 0.0
O4 O-2 0.4181 -0.3591 0.5787 1 0.0
